data_7714353
loop_
_publ_author_name
'Kolos, Andrey'
'Nelyubina, Yulia V.'
'Podyacheva, Evgeniya'
'Perekalin, Dmitry S.'

_publ_section_title
;
 Rhodium complexes with planar-chiral cyclopentadienyl ligands: synthesis
 from tert-butylacetylene and catalytic performance in C-H activation of
 arylhydroxamates
;
_journal_name_full 'Dalton Transactions'
_journal_paper_doi 10.1039/D3DT03279E
_journal_year 2023
_chemical_formula_moiety 'C36 H62 Cl4 O2 Rh2, 2(C H Cl3)'
_chemical_formula_sum 'C38 H64 Cl10 O2 Rh2'
_chemical_formula_weight 1113.21
_space_group_crystal_system triclinic
_space_group_IT_number 2
_space_group_name_Hall '-P 1'
_space_group_name_H-M_alt 'P -1'
_atom_sites_solution_hydrogens mixed
_atom_sites_solution_primary dual
_audit_creation_date 2023-08-14
_audit_creation_method
;
Olex2 1.3
(compiled 2020.11.12 svn.r5f609507 for OlexSys, GUI svn.r6408)
;
_audit_update_record
;
2023-08-14 deposited with the CCDC.	2023-10-31 downloaded from the CCDC.
;
_cell_angle_alpha 81.7540(10)
_cell_angle_beta 74.7190(10)
_cell_angle_gamma 67.4720(10)
_cell_formula_units_Z 1
_cell_length_a 10.1497(3)
_cell_length_b 10.4552(3)
_cell_length_c 12.8567(4)
_cell_measurement_reflns_used 9896
_cell_measurement_temperature 100
_cell_measurement_theta_max 30.42
_cell_measurement_theta_min 2.23
_cell_volume 1214.27(6)
_computing_molecular_graphics 'Olex2 1.3 (Dolomanov et al., 2009)'
_computing_publication_material 'Olex2 1.3 (Dolomanov et al., 2009)'
_computing_structure_refinement 'XL  (Sheldrick, 2008)'
_computing_structure_solution 'SHELXT  (Sheldrick, 2015)'
_diffrn_ambient_temperature 100
_diffrn_measured_fraction_theta_full 1.000
_diffrn_measured_fraction_theta_max 1.000
_diffrn_measurement_device_type 'Bruker Quest D8'
_diffrn_measurement_method '\f and \w scans'
_diffrn_radiation_monochromator graphite
_diffrn_radiation_type MoK\a
_diffrn_radiation_wavelength 0.71073
_diffrn_reflns_av_R_equivalents 0.0308
_diffrn_reflns_av_unetI/netI 0.0228
_diffrn_reflns_Laue_measured_fraction_full 1.000
_diffrn_reflns_Laue_measured_fraction_max 1.000
_diffrn_reflns_limit_h_max 12
_diffrn_reflns_limit_h_min -12
_diffrn_reflns_limit_k_max 12
_diffrn_reflns_limit_k_min -12
_diffrn_reflns_limit_l_max 15
_diffrn_reflns_limit_l_min -15
_diffrn_reflns_number 24762
_diffrn_reflns_point_group_measured_fraction_full 1.000
_diffrn_reflns_point_group_measured_fraction_max 1.000
_diffrn_reflns_theta_full 25.242
_diffrn_reflns_theta_max 25.999
_diffrn_reflns_theta_min 1.644
_diffrn_source_current 1.4
_diffrn_source_power 0.07
_diffrn_source_voltage 50.0
_diffrn_standards_number 0
_exptl_absorpt_coefficient_mu 1.260
_exptl_absorpt_correction_T_max 0.0999
_exptl_absorpt_correction_T_min 0.0639
_exptl_absorpt_correction_type multi-scan
_exptl_absorpt_process_details
;
SADABS-2008/1 (Bruker,2008) was used for absorption correction.
wR2(int) was 0.1025 before and 0.0505 after correction.
The Ratio of minimum to maximum transmission is 0.6396.
The \l/2 correction factor is 0.0015.
;
_exptl_crystal_colour red
_exptl_crystal_colour_primary red
_exptl_crystal_density_diffrn 1.522
_exptl_crystal_description prism
_exptl_crystal_F_000 568
_exptl_crystal_size_max 0.15
_exptl_crystal_size_mid 0.1
_exptl_crystal_size_min 0.05
_refine_diff_density_max 1.909
_refine_diff_density_min -0.761
_refine_diff_density_rms 0.132
_refine_ls_extinction_method none
_refine_ls_goodness_of_fit_ref 1.114
_refine_ls_hydrogen_treatment constr
_refine_ls_matrix_type full
_refine_ls_number_parameters 261
_refine_ls_number_reflns 4768
_refine_ls_number_restraints 8
_refine_ls_restrained_S_all 1.139
_refine_ls_R_factor_all 0.0662
_refine_ls_R_factor_gt 0.0608
_refine_ls_shift/su_max 0.001
_refine_ls_shift/su_mean 0.000
_refine_ls_structure_factor_coef Fsqd
_refine_ls_weighting_details 'w=1/[\s^2^(Fo^2^)+(0.0914P)^2^+3.8470P] where P=(Fo^2^+2Fc^2^)/3'
_refine_ls_weighting_scheme calc
_refine_ls_wR_factor_gt 0.1715
_refine_ls_wR_factor_ref 0.1765
_reflns_Friedel_coverage 0.000
_reflns_number_gt 4298
_reflns_number_total 4768
_reflns_threshold_expression 'I > 2\s(I)'
_cod_data_source_file d3dt03279e2.cif
_cod_data_source_block Cp3tBu-OH-RhCl2
_cod_database_code 7714353
_shelxl_version_number 2014/6
_shelx_space_group_comment
;
The symmetry employed for this shelxl refinement is uniquely defined
by the following loop, which should always be used as a source of
symmetry information in preference to the above space-group names.
They are only intended as comments.
;
_shelx_estimated_absorpt_t_max 0.940
_shelx_estimated_absorpt_t_min 0.833
_olex2_refinement_description
;
1. Fixed Uiso
 At 1.2 times of:
  All C(H) groups, All C(H,H) groups, All O(H) groups
 At 1.5 times of:
  All C(H,H,H) groups
2. Restrained distances
 Rh1-Cl1 \\sim Rh1-Cl1'
 with sigma of 0.02
 Rh1-Cl2 \\sim Rh1-Cl2'
 with sigma of 0.02
3. Uiso/Uaniso restraints and constraints
Uanis(Cl1') \\sim Ueq: with sigma of 0.003 and sigma for terminal atoms of 0.006
Uanis(O1) = Uanis(O1')
Uanis(Cl1) = Uanis(Cl1')
4. Others
 Sof(H6B)=Sof(O1')=Sof(H1')=1-FVAR(1)
 Sof(H6A)=Sof(O1)=Sof(H1)=FVAR(1)
 Sof(Cl1)=Sof(Cl2)=1-FVAR(2)
 Sof(Cl1')=Sof(Cl2')=FVAR(2)
5.a Riding coordinates:
 O1(H1), O1'(H1')
5.b Ternary CH refined with riding coordinates:
 C6(H6B), C6(H6A), C1S(H1S)
5.c Aromatic/amide H refined with riding coordinates:
 C2(H2), C4(H4)
5.d Idealised Me refined as rotating group:
 C8(H8A,H8B,H8C), C9(H9A,H9B,H9C), C10(H10B,H10A,H10C), C12(H12A,H12B,H12C),
 C13(H13A,H13B,H13C), C14(H14A,H14B,H14C), C16(H16A,H16B,H16C), C17(H17A,H17B,
 H17C), C18(H18A,H18B,H18C)
;
_olex2_submission_special_instructions 'No special instructions were received'

loop_
_space_group_symop_operation_xyz
'x, y, z'
'-x, -y, -z'

loop_
_atom_site_label
_atom_site_type_symbol
_atom_site_fract_x
_atom_site_fract_y
_atom_site_fract_z
_atom_site_U_iso_or_equiv
_atom_site_adp_type
_atom_site_occupancy
_atom_site_site_symmetry_order
_atom_site_calc_flag
_atom_site_refinement_flags_posn
_atom_site_refinement_flags_adp
_atom_site_refinement_flags_occupancy
_atom_site_disorder_assembly
_atom_site_disorder_group
Rh1 Rh 0.64069(5) 0.37624(5) 0.57140(3) 0.04174(18) Uani 1 1 d D . . . .
C1 C 0.5432(6) 0.3118(6) 0.7305(4) 0.0422(12) Uani 1 1 d . . . . .
C2 C 0.6132(6) 0.4032(6) 0.7370(4) 0.0417(12) Uani 1 1 d . . . . .
H2 H 0.5640 0.4903 0.7692 0.050 Uiso 1 1 calc R U . . .
C3 C 0.7636(7) 0.3502(6) 0.6902(5) 0.0455(13) Uani 1 1 d . . . . .
C4 C 0.7910(7) 0.2193(6) 0.6516(5) 0.0472(13) Uani 1 1 d . . . . .
H4 H 0.8847 0.1586 0.6167 0.057 Uiso 1 1 calc R U . . .
C5 C 0.6580(7) 0.1912(6) 0.6726(5) 0.0484(13) Uani 1 1 d . . . . .
C6 C 0.3817(7) 0.3482(7) 0.7839(5) 0.0480(13) Uani 1 1 d . . . . .
H6B H 0.3415 0.4519 0.7799 0.058 Uiso 0.484(8) 1 calc R U P A 2
H6A H 0.3415 0.2962 0.7490 0.058 Uiso 0.516(8) 1 calc R U P A 1
C7 C 0.3529(8) 0.3104(8) 0.9074(5) 0.0566(15) Uani 1 1 d . . . . .
C8 C 0.4231(19) 0.1546(10) 0.9282(8) 0.146(6) Uani 1 1 d . . . . .
H8A H 0.3781 0.1066 0.8964 0.219 Uiso 1 1 calc R U . . .
H8B H 0.4081 0.1328 1.0062 0.219 Uiso 1 1 calc R U . . .
H8C H 0.5283 0.1241 0.8954 0.219 Uiso 1 1 calc R U . . .
C9 C 0.4132(9) 0.3869(11) 0.9648(6) 0.075(2) Uani 1 1 d . . . . .
H9A H 0.5204 0.3523 0.9419 0.113 Uiso 1 1 calc R U . . .
H9B H 0.3841 0.3709 1.0430 0.113 Uiso 1 1 calc R U . . .
H9C H 0.3738 0.4864 0.9462 0.113 Uiso 1 1 calc R U . . .
C10 C 0.1916(10) 0.3602(16) 0.9530(7) 0.113(4) Uani 1 1 d . . . . .
H10B H 0.1723 0.3402 1.0312 0.169 Uiso 1 1 calc R U . . .
H10A H 0.1476 0.3127 0.9197 0.169 Uiso 1 1 calc R U . . .
H10C H 0.1491 0.4604 0.9380 0.169 Uiso 1 1 calc R U . . .
C11 C 0.8770(7) 0.4130(7) 0.6923(6) 0.0532(15) Uani 1 1 d . . . . .
C12 C 0.8152(8) 0.5688(7) 0.6781(7) 0.068(2) Uani 1 1 d . . . . .
H12A H 0.8034 0.5953 0.6039 0.103 Uiso 1 1 calc R U . . .
H12B H 0.8824 0.6073 0.6927 0.103 Uiso 1 1 calc R U . . .
H12C H 0.7198 0.6051 0.7285 0.103 Uiso 1 1 calc R U . . .
C13 C 1.0181(7) 0.3511(7) 0.6092(6) 0.0559(15) Uani 1 1 d . . . . .
H13A H 1.0609 0.2511 0.6251 0.084 Uiso 1 1 calc R U . . .
H13B H 1.0872 0.3947 0.6115 0.084 Uiso 1 1 calc R U . . .
H13C H 0.9975 0.3674 0.5371 0.084 Uiso 1 1 calc R U . . .
C14 C 0.9064(8) 0.3745(10) 0.8076(6) 0.073(2) Uani 1 1 d . . . . .
H14A H 0.8152 0.4155 0.8612 0.109 Uiso 1 1 calc R U . . .
H14B H 0.9798 0.4102 0.8147 0.109 Uiso 1 1 calc R U . . .
H14C H 0.9429 0.2734 0.8195 0.109 Uiso 1 1 calc R U . . .
C15 C 0.6608(9) 0.0528(7) 0.6434(6) 0.0624(18) Uani 1 1 d . . . . .
C16 C 0.7540(12) 0.0203(10) 0.5284(8) 0.102(4) Uani 1 1 d . . . . .
H16A H 0.7189 0.0999 0.4791 0.153 Uiso 1 1 calc R U . . .
H16B H 0.7458 -0.0613 0.5055 0.153 Uiso 1 1 calc R U . . .
H16C H 0.8566 0.0018 0.5271 0.153 Uiso 1 1 calc R U . . .
C17 C 0.7368(12) -0.0574(8) 0.7225(9) 0.092(3) Uani 1 1 d . . . . .
H17A H 0.8417 -0.0734 0.7038 0.138 Uiso 1 1 calc R U . . .
H17B H 0.7229 -0.1441 0.7181 0.138 Uiso 1 1 calc R U . . .
H17C H 0.6943 -0.0253 0.7961 0.138 Uiso 1 1 calc R U . . .
C18 C 0.5102(10) 0.0514(8) 0.6489(6) 0.069(2) Uani 1 1 d . . . . .
H18A H 0.4510 0.0673 0.7229 0.104 Uiso 1 1 calc R U . . .
H18B H 0.5201 -0.0388 0.6277 0.104 Uiso 1 1 calc R U . . .
H18C H 0.4623 0.1247 0.5998 0.104 Uiso 1 1 calc R U . . .
Cl1' Cl 0.5449(10) 0.6514(9) 0.5387(7) 0.0373(8) Uani 0.349(16) 1 d D U P B 1
Cl2' Cl 0.7946(11) 0.3744(10) 0.3940(7) 0.0401(16) Uani 0.349(16) 1 d D . P B 1
O1 O 0.3031(10) 0.4852(10) 0.7737(7) 0.0553(15) Uani 0.516(8) 1 d . . P A 1
H1 H 0.3020 0.5032 0.7020 0.066 Uiso 0.516(8) 1 d R U P A 1
Cl1 Cl 0.5362(5) 0.6253(6) 0.5231(4) 0.0373(8) Uani 0.651(16) 1 d D . P B 2
Cl2 Cl 0.8306(7) 0.3324(9) 0.4085(4) 0.0519(12) Uani 0.651(16) 1 d D . P B 2
O1' O 0.2994(10) 0.3131(10) 0.7293(7) 0.0553(15) Uani 0.484(8) 1 d . . P A 2
H1' H 0.3008 0.3608 0.6650 0.066 Uiso 0.484(8) 1 d R U P A 2
Cl1S Cl 0.0638(4) 0.7896(3) 0.8994(3) 0.1141(10) Uani 1 1 d . . . . .
Cl2S Cl 0.1434(3) 0.9997(2) 0.7609(2) 0.0884(7) Uani 1 1 d . . . . .
Cl3S Cl 0.3611(3) 0.7800(3) 0.8490(2) 0.0950(8) Uani 1 1 d . . . . .
C1S C 0.2012(9) 0.8268(8) 0.8018(6) 0.0629(17) Uani 1 1 d . . . . .
H1S H 0.2246 0.7713 0.7378 0.075 Uiso 1 1 calc R U . . .

loop_
_atom_site_aniso_label
_atom_site_aniso_U_11
_atom_site_aniso_U_22
_atom_site_aniso_U_33
_atom_site_aniso_U_23
_atom_site_aniso_U_13
_atom_site_aniso_U_12
Rh1 0.0449(3) 0.0471(3) 0.0351(3) 0.00030(18) -0.00792(18) -0.0203(2)
C1 0.046(3) 0.046(3) 0.035(3) 0.006(2) -0.013(2) -0.017(2)
C2 0.047(3) 0.042(3) 0.036(3) 0.001(2) -0.013(2) -0.015(2)
C3 0.047(3) 0.046(3) 0.044(3) -0.003(2) -0.012(2) -0.015(3)
C4 0.045(3) 0.044(3) 0.051(3) -0.004(2) -0.014(3) -0.012(2)
C5 0.055(3) 0.047(3) 0.042(3) 0.001(2) -0.011(3) -0.018(3)
C6 0.045(3) 0.054(3) 0.043(3) 0.004(3) -0.012(2) -0.016(3)
C7 0.057(4) 0.070(4) 0.042(3) 0.005(3) -0.008(3) -0.027(3)
C8 0.270(18) 0.070(6) 0.052(5) 0.020(4) 0.010(8) -0.050(8)
C9 0.064(4) 0.124(7) 0.042(4) 0.002(4) -0.010(3) -0.042(5)
C10 0.070(6) 0.227(14) 0.050(5) -0.006(6) -0.001(4) -0.072(8)
C11 0.042(3) 0.057(4) 0.065(4) -0.016(3) -0.013(3) -0.018(3)
C12 0.052(4) 0.055(4) 0.104(6) -0.017(4) -0.013(4) -0.025(3)
C13 0.045(3) 0.057(4) 0.065(4) -0.009(3) -0.007(3) -0.019(3)
C14 0.054(4) 0.097(6) 0.069(5) -0.029(4) -0.019(4) -0.016(4)
C15 0.079(5) 0.051(4) 0.064(4) -0.010(3) -0.004(4) -0.035(3)
C16 0.121(8) 0.090(6) 0.102(7) -0.060(6) 0.033(6) -0.066(6)
C17 0.101(7) 0.036(4) 0.133(9) -0.005(4) -0.036(6) -0.012(4)
C18 0.096(6) 0.061(4) 0.065(4) -0.001(3) -0.013(4) -0.048(4)
Cl1' 0.0527(9) 0.0445(16) 0.0321(14) 0.0106(12) -0.0268(8) -0.0296(10)
Cl2' 0.043(4) 0.039(4) 0.036(3) 0.004(2) -0.009(2) -0.014(3)
O1 0.054(4) 0.073(4) 0.041(3) 0.000(3) -0.006(3) -0.030(3)
Cl1 0.0527(9) 0.0445(16) 0.0321(14) 0.0106(12) -0.0268(8) -0.0296(10)
Cl2 0.048(2) 0.072(4) 0.0393(17) -0.0023(19) -0.0073(15) -0.026(2)
O1' 0.054(4) 0.073(4) 0.041(3) 0.000(3) -0.006(3) -0.030(3)
Cl1S 0.108(2) 0.125(2) 0.106(2) 0.0103(17) 0.0028(16) -0.0614(18)
Cl2S 0.1056(17) 0.0665(12) 0.0818(14) 0.0173(10) -0.0295(13) -0.0207(11)
Cl3S 0.0903(16) 0.0764(13) 0.125(2) -0.0055(13) -0.0583(15) -0.0147(12)
C1S 0.069(4) 0.063(4) 0.061(4) 0.000(3) -0.023(4) -0.024(3)

loop_
_atom_type_symbol
_atom_type_description
_atom_type_scat_dispersion_real
_atom_type_scat_dispersion_imag
_atom_type_scat_source
C C 0.0033 0.0016 'International Tables Vol C Tables 4.2.6.8 and 6.1.1.4'
H H 0.0000 0.0000 'International Tables Vol C Tables 4.2.6.8 and 6.1.1.4'
Cl Cl 0.1484 0.1585 'International Tables Vol C Tables 4.2.6.8 and 6.1.1.4'
O O 0.0106 0.0060 'International Tables Vol C Tables 4.2.6.8 and 6.1.1.4'
Rh Rh -1.1178 0.9187 'International Tables Vol C Tables 4.2.6.8 and 6.1.1.4'

loop_
_geom_angle_atom_site_label_1
_geom_angle_atom_site_label_2
_geom_angle_atom_site_label_3
_geom_angle
_geom_angle_site_symmetry_1
_geom_angle_site_symmetry_3
_geom_angle_publ_flag
C1 Rh1 Cl1' 112.5(3) . . ?
C1 Rh1 Cl1' 98.1(2) . 2_666 ?
C1 Rh1 Cl2' 162.5(3) . . ?
C1 Rh1 Cl1 115.33(19) . . ?
C1 Rh1 Cl1 98.42(18) . 2_666 ?
C1 Rh1 Cl2 151.2(3) . . ?
C2 Rh1 C1 38.6(2) . . ?
C2 Rh1 C3 38.4(2) . . ?
C2 Rh1 C4 64.0(2) . . ?
C2 Rh1 C5 65.8(2) . . ?
C2 Rh1 Cl1' 88.8(2) . . ?
C2 Rh1 Cl1' 131.2(3) . 2_666 ?
C2 Rh1 Cl2' 145.3(3) . . ?
C2 Rh1 Cl1 129.32(19) . 2_666 ?
C2 Rh1 Cl1 95.1(2) . . ?
C2 Rh1 Cl2 139.2(2) . . ?
C3 Rh1 C1 65.7(2) . . ?
C3 Rh1 C5 66.8(2) . . ?
C3 Rh1 Cl1' 162.0(2) . 2_666 ?
C3 Rh1 Cl1' 100.5(2) . . ?
C3 Rh1 Cl2' 109.8(3) . . ?
C3 Rh1 Cl1 163.94(19) . 2_666 ?
C3 Rh1 Cl1 108.4(2) . . ?
C3 Rh1 Cl2 101.5(2) . . ?
C4 Rh1 C1 65.5(2) . . ?
C4 Rh1 C3 39.0(2) . . ?
C4 Rh1 C5 39.4(2) . . ?
C4 Rh1 Cl1' 138.6(2) . . ?
C4 Rh1 Cl1' 128.5(2) . 2_666 ?
C4 Rh1 Cl2' 100.1(3) . . ?
C4 Rh1 Cl1 133.5(2) . 2_666 ?
C4 Rh1 Cl1 146.3(2) . . ?
C4 Rh1 Cl2 88.2(3) . . ?
C5 Rh1 C1 40.2(2) . . ?
C5 Rh1 Cl1' 95.9(2) . 2_666 ?
C5 Rh1 Cl1' 152.3(3) . . ?
C5 Rh1 Cl2' 122.4(3) . . ?
C5 Rh1 Cl1 99.7(2) . 2_666 ?
C5 Rh1 Cl1 155.5(2) . . ?
C5 Rh1 Cl2 111.6(3) . . ?
Cl1' Rh1 Cl1' 92.9(3) . 2_666 ?
Cl2' Rh1 Cl1' 84.7(3) . . ?
Cl2' Rh1 Cl1' 83.2(3) . 2_666 ?
Cl1 Rh1 Cl1 80.2(3) 2_666 . ?
Cl2 Rh1 Cl1 91.4(2) . 2_666 ?
Cl2 Rh1 Cl1 92.9(2) . . ?
C2 C1 Rh1 69.1(3) . . ?
C2 C1 C5 106.3(5) . . ?
C2 C1 C6 119.2(5) . . ?
C5 C1 Rh1 69.4(3) . . ?
C5 C1 C6 134.4(5) . . ?
C6 C1 Rh1 128.3(4) . . ?
Rh1 C2 H2 123.6 . . ?
C1 C2 Rh1 72.3(3) . . ?
C1 C2 H2 123.9 . . ?
C3 C2 Rh1 71.8(3) . . ?
C3 C2 C1 112.1(5) . . ?
C3 C2 H2 123.9 . . ?
C2 C3 Rh1 69.9(3) . . ?
C2 C3 C4 105.5(5) . . ?
C2 C3 C11 126.8(5) . . ?
C4 C3 Rh1 69.8(3) . . ?
C4 C3 C11 127.3(5) . . ?
C11 C3 Rh1 129.8(4) . . ?
Rh1 C4 H4 124.7 . . ?
C3 C4 Rh1 71.2(3) . . ?
C3 C4 H4 124.5 . . ?
C3 C4 C5 111.0(5) . . ?
C5 C4 Rh1 71.1(3) . . ?
C5 C4 H4 124.5 . . ?
C1 C5 Rh1 70.4(3) . . ?
C1 C5 C15 134.1(6) . . ?
C4 C5 Rh1 69.5(3) . . ?
C4 C5 C1 105.0(5) . . ?
C4 C5 C15 120.7(6) . . ?
C15 C5 Rh1 128.0(5) . . ?
C1 C6 H6B 103.7 . . ?
C1 C6 H6A 108.3 . . ?
C1 C6 C7 113.3(5) . . ?
C7 C6 H6B 103.7 . . ?
C7 C6 H6A 108.3 . . ?
O1 C6 C1 112.7(6) . . ?
O1 C6 H6A 108.3 . . ?
O1 C6 C7 105.7(6) . . ?
O1' C6 C1 116.2(6) . . ?
O1' C6 H6B 103.7 . . ?
O1' C6 C7 114.3(6) . . ?
C8 C7 C6 110.4(6) . . ?
C8 C7 C9 109.9(9) . . ?
C9 C7 C6 110.4(6) . . ?
C10 C7 C6 108.8(6) . . ?
C10 C7 C8 111.1(10) . . ?
C10 C7 C9 106.2(7) . . ?
C7 C8 H8A 109.5 . . ?
C7 C8 H8B 109.5 . . ?
C7 C8 H8C 109.5 . . ?
H8A C8 H8B 109.5 . . ?
H8A C8 H8C 109.5 . . ?
H8B C8 H8C 109.5 . . ?
C7 C9 H9A 109.5 . . ?
C7 C9 H9B 109.5 . . ?
C7 C9 H9C 109.5 . . ?
H9A C9 H9B 109.5 . . ?
H9A C9 H9C 109.5 . . ?
H9B C9 H9C 109.5 . . ?
C7 C10 H10B 109.5 . . ?
C7 C10 H10A 109.5 . . ?
C7 C10 H10C 109.5 . . ?
H10B C10 H10A 109.5 . . ?
H10B C10 H10C 109.5 . . ?
H10A C10 H10C 109.5 . . ?
C3 C11 C14 104.7(6) . . ?
C12 C11 C3 111.1(5) . . ?
C12 C11 C13 111.4(6) . . ?
C12 C11 C14 108.2(6) . . ?
C13 C11 C3 111.5(5) . . ?
C13 C11 C14 109.6(6) . . ?
C11 C12 H12A 109.5 . . ?
C11 C12 H12B 109.5 . . ?
C11 C12 H12C 109.5 . . ?
H12A C12 H12B 109.5 . . ?
H12A C12 H12C 109.5 . . ?
H12B C12 H12C 109.5 . . ?
C11 C13 H13A 109.5 . . ?
C11 C13 H13B 109.5 . . ?
C11 C13 H13C 109.5 . . ?
H13A C13 H13B 109.5 . . ?
H13A C13 H13C 109.5 . . ?
H13B C13 H13C 109.5 . . ?
C11 C14 H14A 109.5 . . ?
C11 C14 H14B 109.5 . . ?
C11 C14 H14C 109.5 . . ?
H14A C14 H14B 109.5 . . ?
H14A C14 H14C 109.5 . . ?
H14B C14 H14C 109.5 . . ?
C5 C15 C16 108.9(6) . . ?
C17 C15 C5 106.1(6) . . ?
C17 C15 C16 108.7(8) . . ?
C18 C15 C5 113.7(6) . . ?
C18 C15 C16 108.5(7) . . ?
C18 C15 C17 110.9(7) . . ?
C15 C16 H16A 109.5 . . ?
C15 C16 H16B 109.5 . . ?
C15 C16 H16C 109.5 . . ?
H16A C16 H16B 109.5 . . ?
H16A C16 H16C 109.5 . . ?
H16B C16 H16C 109.5 . . ?
C15 C17 H17A 109.5 . . ?
C15 C17 H17B 109.5 . . ?
C15 C17 H17C 109.5 . . ?
H17A C17 H17B 109.5 . . ?
H17A C17 H17C 109.5 . . ?
H17B C17 H17C 109.5 . . ?
C15 C18 H18A 109.5 . . ?
C15 C18 H18B 109.5 . . ?
C15 C18 H18C 109.5 . . ?
H18A C18 H18B 109.5 . . ?
H18A C18 H18C 109.5 . . ?
H18B C18 H18C 109.5 . . ?
Rh1 Cl1' Rh1 87.1(3) . 2_666 ?
C6 O1 H1 105.8 . . ?
Rh1 Cl1 Rh1 99.8(3) 2_666 . ?
C6 O1' H1' 108.4 . . ?
Cl1S C1S Cl3S 111.2(4) . . ?
Cl1S C1S H1S 108.1 . . ?
Cl2S C1S Cl1S 110.9(5) . . ?
Cl2S C1S Cl3S 110.3(4) . . ?
Cl2S C1S H1S 108.1 . . ?
Cl3S C1S H1S 108.1 . . ?

loop_
_geom_bond_atom_site_label_1
_geom_bond_atom_site_label_2
_geom_bond_distance
_geom_bond_site_symmetry_2
_geom_bond_publ_flag
Rh1 C1 2.160(5) . ?
Rh1 C2 2.118(5) . ?
Rh1 C3 2.143(6) . ?
Rh1 C4 2.123(6) . ?
Rh1 C5 2.146(6) . ?
Rh1 Cl1' 2.669(9) . ?
Rh1 Cl1' 2.752(9) 2_666 ?
Rh1 Cl2' 2.399(8) . ?
Rh1 Cl1 2.461(5) . ?
Rh1 Cl1 2.424(6) 2_666 ?
Rh1 Cl2 2.405(5) . ?
C1 C2 1.414(8) . ?
C1 C5 1.479(8) . ?
C1 C6 1.518(8) . ?
C2 H2 0.9500 . ?
C2 C3 1.401(8) . ?
C3 C4 1.424(8) . ?
C3 C11 1.534(8) . ?
C4 H4 0.9500 . ?
C4 C5 1.439(9) . ?
C5 C15 1.534(9) . ?
C6 H6B 1.0000 . ?
C6 H6A 1.0000 . ?
C6 C7 1.559(8) . ?
C6 O1 1.353(11) . ?
C6 O1' 1.394(11) . ?
C7 C8 1.522(12) . ?
C7 C9 1.530(11) . ?
C7 C10 1.490(11) . ?
C8 H8A 0.9800 . ?
C8 H8B 0.9800 . ?
C8 H8C 0.9800 . ?
C9 H9A 0.9800 . ?
C9 H9B 0.9800 . ?
C9 H9C 0.9800 . ?
C10 H10B 0.9800 . ?
C10 H10A 0.9800 . ?
C10 H10C 0.9800 . ?
C11 C12 1.507(10) . ?
C11 C13 1.514(9) . ?
C11 C14 1.556(10) . ?
C12 H12A 0.9800 . ?
C12 H12B 0.9800 . ?
C12 H12C 0.9800 . ?
C13 H13A 0.9800 . ?
C13 H13B 0.9800 . ?
C13 H13C 0.9800 . ?
C14 H14A 0.9800 . ?
C14 H14B 0.9800 . ?
C14 H14C 0.9800 . ?
C15 C16 1.536(11) . ?
C15 C17 1.534(12) . ?
C15 C18 1.517(11) . ?
C16 H16A 0.9800 . ?
C16 H16B 0.9800 . ?
C16 H16C 0.9800 . ?
C17 H17A 0.9800 . ?
C17 H17B 0.9800 . ?
C17 H17C 0.9800 . ?
C18 H18A 0.9800 . ?
C18 H18B 0.9800 . ?
C18 H18C 0.9800 . ?
Cl1' Rh1 2.752(9) 2_666 ?
O1 H1 0.9163 . ?
Cl1 Rh1 2.424(6) 2_666 ?
O1' H1' 0.9020 . ?
Cl1S C1S 1.739(8) . ?
Cl2S C1S 1.722(8) . ?
Cl3S C1S 1.751(8) . ?
C1S H1S 1.0000 . ?

loop_
_geom_torsion_atom_site_label_1
_geom_torsion_atom_site_label_2
_geom_torsion_atom_site_label_3
_geom_torsion_atom_site_label_4
_geom_torsion
_geom_torsion_site_symmetry_1
_geom_torsion_site_symmetry_2
_geom_torsion_site_symmetry_3
_geom_torsion_site_symmetry_4
_geom_torsion_publ_flag
Rh1 C1 C2 C3 -61.0(4) . . . . ?
Rh1 C1 C5 C4 61.3(4) . . . . ?
Rh1 C1 C5 C15 -124.4(7) . . . . ?
Rh1 C1 C6 C7 -167.0(4) . . . . ?
Rh1 C1 C6 O1 -47.0(8) . . . . ?
Rh1 C1 C6 O1' 57.7(8) . . . . ?
Rh1 C2 C3 C4 -61.0(4) . . . . ?
Rh1 C2 C3 C11 125.3(6) . . . . ?
Rh1 C3 C4 C5 -60.2(4) . . . . ?
Rh1 C3 C11 C12 54.2(8) . . . . ?
Rh1 C3 C11 C13 -70.7(7) . . . . ?
Rh1 C3 C11 C14 170.8(5) . . . . ?
Rh1 C4 C5 C1 -61.9(4) . . . . ?
Rh1 C4 C5 C15 122.8(6) . . . . ?
Rh1 C5 C15 C16 40.0(10) . . . . ?
Rh1 C5 C15 C17 156.8(6) . . . . ?
Rh1 C5 C15 C18 -81.1(8) . . . . ?
C1 C2 C3 Rh1 61.3(4) . . . . ?
C1 C2 C3 C4 0.3(7) . . . . ?
C1 C2 C3 C11 -173.4(6) . . . . ?
C1 C5 C15 C16 139.5(8) . . . . ?
C1 C5 C15 C17 -103.7(9) . . . . ?
C1 C5 C15 C18 18.4(11) . . . . ?
C1 C6 C7 C8 -62.2(10) . . . . ?
C1 C6 C7 C9 59.5(8) . . . . ?
C1 C6 C7 C10 175.7(7) . . . . ?
C2 C1 C5 Rh1 -59.6(4) . . . . ?
C2 C1 C5 C4 1.7(6) . . . . ?
C2 C1 C5 C15 176.1(7) . . . . ?
C2 C1 C6 C7 -81.5(7) . . . . ?
C2 C1 C6 O1 38.5(8) . . . . ?
C2 C1 C6 O1' 143.1(7) . . . . ?
C2 C3 C4 Rh1 61.1(4) . . . . ?
C2 C3 C4 C5 0.9(7) . . . . ?
C2 C3 C11 C12 -39.4(9) . . . . ?
C2 C3 C11 C13 -164.4(6) . . . . ?
C2 C3 C11 C14 77.2(8) . . . . ?
C3 C4 C5 Rh1 60.3(4) . . . . ?
C3 C4 C5 C1 -1.6(7) . . . . ?
C3 C4 C5 C15 -176.9(6) . . . . ?
C4 C3 C11 C12 148.2(7) . . . . ?
C4 C3 C11 C13 23.3(9) . . . . ?
C4 C3 C11 C14 -95.2(7) . . . . ?
C4 C5 C15 C16 -46.9(10) . . . . ?
C4 C5 C15 C17 70.0(8) . . . . ?
C4 C5 C15 C18 -168.0(6) . . . . ?
C5 C1 C2 Rh1 59.7(4) . . . . ?
C5 C1 C2 C3 -1.3(6) . . . . ?
C5 C1 C6 C7 94.6(8) . . . . ?
C5 C1 C6 O1 -145.4(7) . . . . ?
C5 C1 C6 O1' -40.7(10) . . . . ?
C6 C1 C2 Rh1 -123.1(5) . . . . ?
C6 C1 C2 C3 175.9(5) . . . . ?
C6 C1 C5 Rh1 123.9(6) . . . . ?
C6 C1 C5 C4 -174.8(6) . . . . ?
C6 C1 C5 C15 -0.5(11) . . . . ?
C11 C3 C4 Rh1 -125.3(6) . . . . ?
C11 C3 C4 C5 174.5(6) . . . . ?
O1 C6 C7 C8 173.9(9) . . . . ?
O1 C6 C7 C9 -64.4(8) . . . . ?
O1 C6 C7 C10 51.8(9) . . . . ?
O1' C6 C7 C8 74.0(11) . . . . ?
O1' C6 C7 C9 -164.3(7) . . . . ?
O1' C6 C7 C10 -48.2(10) . . . . ?
